data_1552852
loop_
_publ_author_name
'Smith, Aaron C.'
'Kung, Daniel W.'
'Shavnya, Andre'
'Brandt, Thomas A.'
'Dent, Philip D.'
'Genung, Nathan E.'
'Cabral, Shawn'
'Panteleev, Jane'
'Herr, Michael'
'Yip, Ka Ning'
'Aspnes, Gary E.'
'Conn, Edward L.'
'Dowling, Matthew S.'
'Edmonds, David J.'
'Edmonds, Ian D.'
'Fernando, Dilinie P.'
'Herrinton, Paul M.'
'Keene, Nandell F.'
'Lavergne, Sophie Y.'
'Li, Qifang'
'Polivkova, Jana'
'Rose, Colin R.'
'Thuma, Benjamin A.'
'Vetelino, Michael G.'
'Wang, Guoqiang'
'Weaver, John D.'
'Widlicka, Daniel W.'
'Price Wiglesworth, Kristin E.'
'Xiao, Jun'
'Zahn, Todd'
'Zhang, Yingxin'

_publ_section_title
;
 Evolution of the Synthesis of AMPK Activators for the Treatment of
 Diabetic Nephropathy: From Three Preclinical Candidates to the
 Investigational New Drug PF-06409577
;
_journal_issue 6
_journal_name_full 'Organic Process Research &amp; Development'
_journal_page_first 681
_journal_paper_doi 10.1021/acs.oprd.8b00059
_journal_volume 22
_journal_year 2018
_chemical_absolute_configuration ad
_chemical_formula_sum 'C20 H17 F2 N O3'
_chemical_formula_weight 357.34
_space_group_IT_number 4
_space_group_name_Hall 'P 2yb'
_space_group_name_H-M_alt 'P 1 21 1'
_symmetry_cell_setting monoclinic
_symmetry_space_group_name_H-M 'P 1 21 1'
_atom_sites_solution_hydrogens geom
_atom_sites_solution_primary direct
_atom_sites_solution_secondary difmap
_audit_creation_method SHELXL-97
_cell_angle_alpha 90.00
_cell_angle_beta 97.3980(10)
_cell_angle_gamma 90.00
_cell_formula_units_Z 4
_cell_length_a 10.0671(3)
_cell_length_b 10.4134(3)
_cell_length_c 16.2840(5)
_cell_measurement_reflns_used 9923
_cell_measurement_temperature 298(2)
_cell_measurement_theta_max 70.07
_cell_measurement_theta_min 2.74
_cell_volume 1692.89(9)
_computing_cell_refinement 'Bruker SAINT'
_computing_data_collection 'Bruker APEX2'
_computing_data_reduction 'Bruker SAINT'
_computing_molecular_graphics 'Bruker SHELXTL'
_computing_publication_material 'Bruker SHELXTL'
_computing_structure_refinement 'SHELXL-97 (Sheldrick, 1997)'
_computing_structure_solution 'SHELXS-97 (Sheldrick, 1990)'
_diffrn_ambient_temperature 298(2)
_diffrn_measured_fraction_theta_full 0.996
_diffrn_measured_fraction_theta_max 0.996
_diffrn_measurement_device_type 'Bruker D8 QUEST'
_diffrn_measurement_method '\f and \w scans'
_diffrn_radiation_monochromator graphite
_diffrn_radiation_source 'fine-focus sealed tube'
_diffrn_radiation_type CuK\a
_diffrn_radiation_wavelength 1.54178
_diffrn_reflns_av_R_equivalents 0.0326
_diffrn_reflns_av_sigmaI/netI 0.0346
_diffrn_reflns_limit_h_max 12
_diffrn_reflns_limit_h_min -12
_diffrn_reflns_limit_k_max 12
_diffrn_reflns_limit_k_min -12
_diffrn_reflns_limit_l_max 19
_diffrn_reflns_limit_l_min -19
_diffrn_reflns_number 16190
_diffrn_reflns_theta_full 70.11
_diffrn_reflns_theta_max 70.11
_diffrn_reflns_theta_min 2.74
_diffrn_standards_number 0
_exptl_absorpt_coefficient_mu 0.919
_exptl_absorpt_correction_T_max 0.9301
_exptl_absorpt_correction_T_min 0.7700
_exptl_absorpt_correction_type empirical
_exptl_crystal_density_diffrn 1.402
_exptl_crystal_density_method 'not measured'
_exptl_crystal_description PLATE
_exptl_crystal_F_000 744
_exptl_crystal_size_max 0.30
_exptl_crystal_size_mid 0.17
_exptl_crystal_size_min 0.08
_refine_diff_density_max 0.219
_refine_diff_density_min -0.250
_refine_diff_density_rms 0.062
_refine_ls_abs_structure_details 'Flack H D (1983), Acta Cryst. A39, 876-881'
_refine_ls_abs_structure_Flack 0.04(9)
_refine_ls_extinction_method none
_refine_ls_goodness_of_fit_ref 1.052
_refine_ls_hydrogen_treatment mixed
_refine_ls_matrix_type full
_refine_ls_number_parameters 485
_refine_ls_number_reflns 6252
_refine_ls_number_restraints 5
_refine_ls_restrained_S_all 1.052
_refine_ls_R_factor_all 0.0362
_refine_ls_R_factor_gt 0.0347
_refine_ls_shift/su_max 0.000
_refine_ls_shift/su_mean 0.000
_refine_ls_structure_factor_coef Fsqd
_refine_ls_weighting_details 'calc w=1/[\s^2^(Fo^2^)+(0.0534P)^2^+0.1147P] where P=(Fo^2^+2Fc^2^)/3'
_refine_ls_weighting_scheme calc
_refine_ls_wR_factor_gt 0.0876
_refine_ls_wR_factor_ref 0.0894
_reflns_number_gt 5987
_reflns_number_total 6252
_reflns_threshold_expression >2sigma(I)
_cod_data_source_file op8b00059_si_002.cif
_cod_data_source_block z276
_cod_depositor_comments
;
The following automatic conversions were performed:

data item '_chemical_absolute_configuration' value 'AD' was changed
to 'ad' in accordance with the
/home/data/users/saulius/crontab/automatic-downloads/current/ACS/lib/dictionaries/cif_core.dic
dictionary named 'cif_core.dic' version 2.4.2 last updated on
2011-04-26.

data item '_symmetry_cell_setting' value 'Monoclinic' was changed to
'monoclinic' in accordance with the
/home/data/users/saulius/crontab/automatic-downloads/current/ACS/lib/dictionaries/cif_core.dic
dictionary named 'cif_core.dic' version 2.4.2 last updated on
2011-04-26.

Automatic conversion script
Id: cif_fix_values 6909 2019-04-08 15:41:33Z antanas 

2022-05-06
Z value and formula fixed to values more according to usual
chemical conventions.                 miguel
;
_cod_original_formula_sum 'C40 H34 F4 N2 O6'
_cod_original_formula_weight 714.69
_cod_original_formula_units_Z 2
_cod_original_sg_symbol_H-M P2(1)
_cod_database_code 1552852

loop_
_symmetry_equiv_pos_as_xyz
'x, y, z'
'-x, y+1/2, -z'

loop_
_atom_site_label
_atom_site_type_symbol
_atom_site_fract_x
_atom_site_fract_y
_atom_site_fract_z
_atom_site_U_iso_or_equiv
_atom_site_adp_type
_atom_site_occupancy
_atom_site_symmetry_multiplicity
_atom_site_calc_flag
_atom_site_refinement_flags
C1 C 0.39805(18) 0.5083(2) 0.76504(10) 0.0537(4) Uani 1 1 d .
H044 H 0.4038 0.5267 0.8213 0.064 Uiso 1 1 calc R
C2 C 0.34980(15) 0.59097(17) 0.70269(9) 0.0439(3) Uani 1 1 d .
C3 C 0.36014(14) 0.52457(15) 0.62617(9) 0.0407(3) Uani 1 1 d .
C4 C 0.41510(16) 0.40265(17) 0.64828(10) 0.0465(3) Uani 1 1 d .
C5 C 0.30422(15) 0.71989(18) 0.71847(9) 0.0465(3) Uani 1 1 d .
C6 C 0.44135(17) 0.31065(17) 0.59045(11) 0.0528(4) Uani 1 1 d .
H010 H 0.4754 0.2300 0.6061 0.063 Uiso 1 1 calc R
C7 C 0.41402(16) 0.34617(16) 0.50945(11) 0.0481(4) Uani 1 1 d .
C8 C 0.36179(14) 0.46573(16) 0.48097(10) 0.0423(3) Uani 1 1 d .
C9 C 0.33546(14) 0.55177(15) 0.54169(9) 0.0403(3) Uani 1 1 d .
C10 C 0.34579(15) 0.50179(16) 0.39192(9) 0.0439(3) Uani 1 1 d .
C11 C 0.45044(16) 0.48148(18) 0.34545(10) 0.0494(4) Uani 1 1 d .
H036 H 0.5271 0.4388 0.3691 0.059 Uiso 1 1 calc R
C12 C 0.44212(16) 0.52371(18) 0.26482(10) 0.0524(4) Uani 1 1 d .
H028 H 0.5130 0.5079 0.2348 0.063 Uiso 1 1 calc R
C13 C 0.33056(15) 0.58918(18) 0.22745(9) 0.0477(4) Uani 1 1 d .
C14 C 0.22490(17) 0.6053(2) 0.27298(11) 0.0624(5) Uani 1 1 d .
H042 H 0.1473 0.6459 0.2487 0.075 Uiso 1 1 calc R
C15 C 0.23204(16) 0.5625(2) 0.35355(11) 0.0600(5) Uani 1 1 d .
H038 H 0.1593 0.5746 0.3826 0.072 Uiso 1 1 calc R
C16 C 0.32220(18) 0.64680(18) 0.14181(10) 0.0530(4) Uani 1 1 d .
H037 H 0.2281 0.6460 0.1172 0.064 Uiso 1 1 calc R
C17 C 0.4036(3) 0.5821(2) 0.08225(12) 0.0734(5) Uani 1 1 d .
H50A H 0.3728 0.4944 0.0728 0.088 Uiso 1 1 calc R
H50B H 0.4969 0.5795 0.1061 0.088 Uiso 1 1 calc R
C18 C 0.3905(3) 0.6542(3) -0.00017(13) 0.0859(7) Uani 1 1 d .
H04A H 0.4515 0.6174 -0.0353 0.103 Uiso 1 1 calc R
H04B H 0.3000 0.6451 -0.0282 0.103 Uiso 1 1 calc R
C19 C 0.4220(3) 0.7930(3) 0.01375(14) 0.0897(8) Uani 1 1 d .
H1A H 0.4023 0.8394 -0.0381 0.108 Uiso 1 1 calc R
H1B H 0.5166 0.8031 0.0331 0.108 Uiso 1 1 calc R
C20 C 0.3411(3) 0.8481(2) 0.07657(14) 0.0878(7) Uani 1 1 d .
H04G H 0.3655 0.9374 0.0866 0.105 Uiso 1 1 calc R
H04H H 0.2467 0.8448 0.0551 0.105 Uiso 1 1 calc R
C21 C 0.11213(17) 0.27616(19) -0.27775(11) 0.0545(4) Uani 1 1 d .
H039 H 0.1106 0.2601 -0.3340 0.065 Uiso 1 1 calc R
C22 C 0.15405(16) 0.19060(18) -0.21599(10) 0.0493(4) Uani 1 1 d .
C23 C 0.14077(15) 0.25435(16) -0.13872(10) 0.0468(3) Uani 1 1 d .
C24 C 0.08850(17) 0.37800(16) -0.16037(11) 0.0514(4) Uani 1 1 d .
C25 C 0.19647(16) 0.06063(17) -0.23187(10) 0.0486(4) Uani 1 1 d .
C26 C 0.05873(19) 0.46762(17) -0.10240(12) 0.0587(4) Uani 1 1 d .
H015 H 0.0248 0.5483 -0.1179 0.070 Uiso 1 1 calc R
C27 C 0.08181(17) 0.43112(17) -0.02155(12) 0.0545(4) Uani 1 1 d .
C28 C 0.13300(16) 0.31035(16) 0.00676(11) 0.0490(4) Uani 1 1 d .
C29 C 0.16264(15) 0.22597(16) -0.05440(10) 0.0473(4) Uani 1 1 d .
C30 C 0.14658(16) 0.27467(17) 0.09576(10) 0.0491(4) Uani 1 1 d .
C31 C 0.04433(16) 0.29962(17) 0.14321(11) 0.0521(4) Uani 1 1 d .
H030 H -0.0305 0.3456 0.1201 0.063 Uiso 1 1 calc R
C32 C 0.05171(16) 0.25749(18) 0.22396(11) 0.0531(4) Uani 1 1 d .
H018 H -0.0178 0.2769 0.2544 0.064 Uiso 1 1 calc R
C33 C 0.16059(15) 0.18665(17) 0.26105(10) 0.0474(4) Uani 1 1 d .
C34 C 0.26573(17) 0.1671(2) 0.21463(12) 0.0614(5) Uani 1 1 d .
H043 H 0.3419 0.1237 0.2384 0.074 Uiso 1 1 calc R
C35 C 0.25940(18) 0.2106(2) 0.13436(12) 0.0614(5) Uani 1 1 d .
H041 H 0.3318 0.1969 0.1053 0.074 Uiso 1 1 calc R
C36 C 0.16218(15) 0.13721(17) 0.34814(10) 0.0486(4) Uani 1 1 d .
H031 H 0.1803 0.2097 0.3863 0.058 Uiso 1 1 calc R
C37 C 0.26256(16) 0.03111(18) 0.37516(12) 0.0567(4) Uani 1 1 d .
H49A H 0.2477 -0.0408 0.3372 0.068 Uiso 1 1 calc R
H49B H 0.3527 0.0627 0.3732 0.068 Uiso 1 1 calc R
C38 C 0.24876(19) -0.0139(2) 0.46261(13) 0.0674(5) Uani 1 1 d .
H04E H 0.3068 -0.0872 0.4764 0.081 Uiso 1 1 calc R
H04F H 0.2765 0.0543 0.5016 0.081 Uiso 1 1 calc R
C39 C 0.1057(2) -0.0509(3) 0.46961(13) 0.0726(6) Uani 1 1 d .
H05A H 0.0828 -0.1285 0.4380 0.087 Uiso 1 1 calc R
H05B H 0.0959 -0.0682 0.5271 0.087 Uiso 1 1 calc R
C40 C 0.01282(19) 0.0554(3) 0.43761(12) 0.0771(6) Uani 1 1 d .
H04C H -0.0789 0.0284 0.4396 0.093 Uiso 1 1 calc R
H04D H 0.0298 0.1299 0.4732 0.093 Uiso 1 1 calc R
F001 F 0.28708(10) 0.66773(9) 0.51770(6) 0.0515(2) Uani 1 1 d .
F002 F 0.21302(11) 0.11021(10) -0.03055(6) 0.0600(3) Uani 1 1 d .
F003 F 0.43898(12) 0.25936(10) 0.45140(7) 0.0647(3) Uani 1 1 d .
F004 F 0.05588(13) 0.51694(10) 0.03657(7) 0.0699(3) Uani 1 1 d .
H98A H 0.486(2) 0.328(2) 0.7612(13) 0.072(6) Uiso 1 1 d D
H99A H 0.035(2) 0.4571(19) -0.2780(12) 0.068(6) Uiso 1 1 d D
H98B H 0.279(3) 0.8337(19) 0.8069(17) 0.091(8) Uiso 1 1 d D
H99B H 0.213(4) -0.061(2) -0.316(2) 0.150(14) Uiso 1 1 d D
N1 N 0.43617(16) 0.39625(16) 0.73306(9) 0.0550(3) Uani 1 1 d D
N2 N 0.07317(16) 0.38745(16) -0.24509(10) 0.0579(4) Uani 1 1 d D
O1 O 0.31342(17) 0.74912(15) 0.79740(8) 0.0700(4) Uani 1 1 d D
O2 O 0.26078(13) 0.79534(13) 0.66380(7) 0.0567(3) Uani 1 1 d .
O3 O 0.36351(15) 0.77796(13) 0.15327(7) 0.0660(3) Uani 1 1 d .
O4 O 0.02872(10) 0.09051(14) 0.35445(7) 0.0581(3) Uani 1 1 d .
O5 O 0.18688(17) 0.03179(15) -0.31116(8) 0.0713(4) Uani 1 1 d D
O4B O 0.23833(14) -0.01613(13) -0.17747(7) 0.0605(3) Uani 1 1 d .

loop_
_atom_site_aniso_label
_atom_site_aniso_U_11
_atom_site_aniso_U_22
_atom_site_aniso_U_33
_atom_site_aniso_U_23
_atom_site_aniso_U_13
_atom_site_aniso_U_12
C1 0.0572(9) 0.0586(10) 0.0445(8) 0.0066(7) 0.0039(6) -0.0020(8)
C2 0.0430(7) 0.0459(8) 0.0435(7) 0.0055(6) 0.0079(6) -0.0017(7)
C3 0.0350(6) 0.0408(8) 0.0467(7) 0.0065(6) 0.0071(5) -0.0010(6)
C4 0.0429(8) 0.0439(8) 0.0521(8) 0.0100(7) 0.0034(6) -0.0021(7)
C5 0.0450(8) 0.0544(9) 0.0409(7) 0.0028(7) 0.0078(6) -0.0007(7)
C6 0.0535(9) 0.0378(8) 0.0661(10) 0.0078(7) 0.0037(7) 0.0026(7)
C7 0.0459(8) 0.0377(8) 0.0607(9) -0.0041(7) 0.0073(7) -0.0011(7)
C8 0.0361(7) 0.0417(8) 0.0497(8) 0.0005(6) 0.0076(6) 0.0007(6)
C9 0.0363(6) 0.0384(7) 0.0465(7) 0.0067(6) 0.0066(5) 0.0006(6)
C10 0.0423(7) 0.0415(8) 0.0483(8) -0.0045(6) 0.0072(6) -0.0023(7)
C11 0.0441(8) 0.0534(10) 0.0506(8) -0.0076(7) 0.0055(6) 0.0080(7)
C12 0.0473(8) 0.0630(11) 0.0488(8) -0.0073(7) 0.0132(6) 0.0051(8)
C13 0.0482(8) 0.0535(9) 0.0408(7) -0.0086(7) 0.0033(6) -0.0031(7)
C14 0.0476(8) 0.0861(14) 0.0531(9) 0.0079(9) 0.0047(7) 0.0156(10)
C15 0.0441(8) 0.0850(14) 0.0530(9) 0.0070(9) 0.0140(7) 0.0128(9)
C16 0.0554(9) 0.0607(10) 0.0414(8) -0.0090(7) 0.0000(7) -0.0095(8)
C17 0.1052(15) 0.0663(12) 0.0524(10) -0.0092(9) 0.0251(10) -0.0057(11)
C18 0.1160(18) 0.0986(16) 0.0464(10) -0.0081(11) 0.0228(11) -0.0152(14)
C19 0.1074(18) 0.1013(19) 0.0566(11) 0.0186(12) -0.0040(11) -0.0364(15)
C20 0.130(2) 0.0657(12) 0.0598(12) 0.0107(10) -0.0171(12) -0.0081(13)
C21 0.0522(9) 0.0571(10) 0.0539(9) 0.0056(8) 0.0051(7) 0.0020(8)
C22 0.0443(8) 0.0528(10) 0.0508(8) 0.0027(7) 0.0067(6) -0.0002(7)
C23 0.0439(7) 0.0415(8) 0.0543(8) 0.0025(7) 0.0041(6) -0.0015(7)
C24 0.0494(9) 0.0398(8) 0.0633(10) 0.0056(7) 0.0012(7) -0.0016(7)
C25 0.0459(8) 0.0520(9) 0.0488(8) 0.0018(7) 0.0097(6) 0.0000(7)
C26 0.0643(10) 0.0377(9) 0.0709(11) 0.0027(8) -0.0037(8) 0.0042(8)
C27 0.0554(10) 0.0379(8) 0.0684(10) -0.0096(7) 0.0008(8) -0.0003(7)
C28 0.0464(8) 0.0417(9) 0.0575(9) -0.0023(7) 0.0017(7) -0.0008(7)
C29 0.0478(8) 0.0359(8) 0.0579(9) 0.0023(7) 0.0060(7) 0.0044(7)
C30 0.0485(8) 0.0425(8) 0.0549(8) -0.0082(7) 0.0017(6) 0.0026(7)
C31 0.0467(8) 0.0479(9) 0.0598(9) -0.0074(7) -0.0003(7) 0.0098(7)
C32 0.0463(8) 0.0553(10) 0.0574(9) -0.0137(8) 0.0052(7) 0.0102(7)
C33 0.0431(8) 0.0461(8) 0.0517(8) -0.0119(7) 0.0017(6) 0.0030(7)
C34 0.0457(9) 0.0786(13) 0.0590(10) 0.0021(9) 0.0031(7) 0.0176(9)
C35 0.0494(9) 0.0751(12) 0.0611(10) 0.0005(9) 0.0122(7) 0.0137(9)
C36 0.0412(7) 0.0518(9) 0.0511(8) -0.0153(7) -0.0006(6) 0.0038(7)
C37 0.0459(8) 0.0581(9) 0.0652(10) -0.0032(8) 0.0032(7) 0.0060(7)
C38 0.0555(9) 0.0764(12) 0.0665(11) 0.0046(10) -0.0061(8) 0.0036(9)
C39 0.0622(10) 0.0984(17) 0.0557(10) 0.0082(10) 0.0015(8) -0.0060(11)
C40 0.0541(9) 0.126(2) 0.0524(9) 0.0008(11) 0.0116(7) 0.0075(11)
F001 0.0636(6) 0.0437(5) 0.0483(5) 0.0093(4) 0.0106(4) 0.0143(4)
F002 0.0809(7) 0.0450(5) 0.0545(5) 0.0044(4) 0.0104(5) 0.0202(5)
F003 0.0770(7) 0.0432(5) 0.0732(7) -0.0113(5) 0.0079(5) 0.0054(5)
F004 0.0882(8) 0.0430(6) 0.0756(7) -0.0125(5) -0.0005(6) 0.0110(5)
N1 0.0623(8) 0.0484(8) 0.0528(8) 0.0138(6) 0.0013(6) 0.0042(7)
N2 0.0614(9) 0.0526(9) 0.0580(8) 0.0118(7) 0.0007(6) 0.0040(7)
O1 0.1020(11) 0.0648(9) 0.0428(6) 0.0001(6) 0.0073(6) 0.0218(8)
O2 0.0728(7) 0.0523(7) 0.0457(6) 0.0030(5) 0.0108(5) 0.0110(6)
O3 0.0966(9) 0.0499(6) 0.0464(6) -0.0038(5) -0.0105(6) -0.0033(6)
O4 0.0396(5) 0.0866(8) 0.0470(6) -0.0041(6) 0.0021(4) 0.0039(6)
O5 0.0988(10) 0.0679(9) 0.0466(6) -0.0003(6) 0.0072(6) 0.0215(8)
O4B 0.0789(8) 0.0540(7) 0.0488(6) 0.0006(5) 0.0086(6) 0.0127(6)

loop_
_atom_type_symbol
_atom_type_description
_atom_type_scat_dispersion_real
_atom_type_scat_dispersion_imag
_atom_type_scat_source
C C 0.0181 0.0091 'International Tables Vol C Tables 4.2.6.8 and 6.1.1.4'
H H 0.0000 0.0000 'International Tables Vol C Tables 4.2.6.8 and 6.1.1.4'
N N 0.0311 0.0180 'International Tables Vol C Tables 4.2.6.8 and 6.1.1.4'
O O 0.0492 0.0322 'International Tables Vol C Tables 4.2.6.8 and 6.1.1.4'
F F 0.0727 0.0534 'International Tables Vol C Tables 4.2.6.8 and 6.1.1.4'

loop_
_geom_angle_atom_site_label_1
_geom_angle_atom_site_label_2
_geom_angle_atom_site_label_3
_geom_angle
N1 C1 C2 110.32(15)
C1 C2 C3 106.33(15)
C1 C2 C5 122.61(15)
C3 C2 C5 131.03(14)
C9 C3 C4 116.60(14)
C9 C3 C2 137.06(15)
C4 C3 C2 106.29(13)
N1 C4 C6 129.01(16)
N1 C4 C3 107.75(15)
C6 C4 C3 123.24(15)
O2 C5 O1 122.45(17)
O2 C5 C2 123.75(14)
O1 C5 C2 113.80(14)
C7 C6 C4 115.81(16)
F003 C7 C6 117.49(15)
F003 C7 C8 117.10(15)
C6 C7 C8 125.41(16)
C9 C8 C7 115.78(14)
C9 C8 C10 121.77(14)
C7 C8 C10 122.29(14)
F001 C9 C8 118.05(13)
F001 C9 C3 118.80(13)
C8 C9 C3 123.13(14)
C15 C10 C11 117.69(15)
C15 C10 C8 122.34(13)
C11 C10 C8 119.87(13)
C12 C11 C10 120.87(15)
C11 C12 C13 121.48(14)
C14 C13 C12 117.40(15)
C14 C13 C16 119.44(15)
C12 C13 C16 123.13(14)
C15 C14 C13 121.43(16)
C14 C15 C10 121.05(15)
O3 C16 C17 109.73(16)
O3 C16 C13 106.12(13)
C17 C16 C13 116.50(16)
C16 C17 C18 110.66(19)
C19 C18 C17 110.51(18)
C18 C19 C20 110.5(2)
O3 C20 C19 111.0(2)
N2 C21 C22 110.25(16)
C21 C22 C23 106.65(16)
C21 C22 C25 123.07(16)
C23 C22 C25 130.23(16)
C29 C23 C24 116.35(16)
C29 C23 C22 137.75(16)
C24 C23 C22 105.89(15)
N2 C24 C26 129.04(16)
N2 C24 C23 107.77(16)
C26 C24 C23 123.18(16)
O4B C25 O5 122.29(16)
O4B C25 C22 124.07(15)
O5 C25 C22 113.63(15)
C27 C26 C24 116.44(17)
F004 C27 C26 117.93(16)
F004 C27 C28 117.07(16)
C26 C27 C28 124.99(17)
C29 C28 C27 115.58(15)
C29 C28 C30 122.69(15)
C27 C28 C30 121.64(16)
F002 C29 C28 117.87(14)
F002 C29 C23 118.70(14)
C28 C29 C23 123.42(15)
C31 C30 C35 117.23(16)
C31 C30 C28 120.95(14)
C35 C30 C28 121.77(15)
C32 C31 C30 121.21(15)
C31 C32 C33 121.65(15)
C34 C33 C32 116.92(16)
C34 C33 C36 122.97(14)
C32 C33 C36 120.10(14)
C35 C34 C33 121.45(16)
C34 C35 C30 121.35(16)
O4 C36 C33 106.53(12)
O4 C36 C37 108.88(15)
C33 C36 C37 116.48(13)
C38 C37 C36 110.88(14)
C39 C38 C37 110.61(15)
C40 C39 C38 110.1(2)
O4 C40 C39 112.14(16)
C1 N1 C4 109.31(15)
C21 N2 C24 109.44(15)
C16 O3 C20 111.11(14)
C40 O4 C36 111.81(12)

loop_
_geom_bond_atom_site_label_1
_geom_bond_atom_site_label_2
_geom_bond_distance
C1 N1 1.354(3)
C1 C2 1.371(2)
C2 C3 1.440(2)
C2 C5 1.452(3)
C3 C9 1.395(2)
C3 C4 1.413(2)
C4 N1 1.371(2)
C4 C6 1.392(3)
C5 O2 1.225(2)
C5 O1 1.312(2)
C6 C7 1.363(2)
C7 F003 1.355(2)
C7 C8 1.407(2)
C8 C9 1.385(2)
C8 C10 1.486(2)
C9 F001 1.3413(18)
C10 C15 1.384(2)
C10 C11 1.390(2)
C11 C12 1.377(2)
C12 C13 1.386(2)
C13 C14 1.383(2)
C13 C16 1.511(2)
C14 C15 1.379(2)
C16 O3 1.433(2)
C16 C17 1.507(3)
C17 C18 1.529(3)
C18 C19 1.491(4)
C19 C20 1.501(4)
C20 O3 1.439(2)
C21 N2 1.354(3)
C21 C22 1.369(3)
C22 C23 1.444(2)
C22 C25 1.452(3)
C23 C29 1.394(2)
C23 C24 1.418(2)
C24 N2 1.372(2)
C24 C26 1.387(3)
C25 O4B 1.227(2)
C25 O5 1.317(2)
C26 C27 1.361(3)
C27 F004 1.351(2)
C27 C28 1.414(3)
C28 C29 1.389(2)
C28 C30 1.485(2)
C29 F002 1.3455(19)
C30 C31 1.389(2)
C30 C35 1.395(3)
C31 C32 1.379(3)
C32 C33 1.393(2)
C33 C34 1.393(2)
C33 C36 1.507(2)
C34 C35 1.377(3)
C36 O4 1.445(2)
C36 C37 1.523(2)
C37 C38 1.523(3)
C38 C39 1.509(3)
C39 C40 1.499(3)
C40 O4 1.431(2)
